data_2016462
loop_
_publ_author_name
'Laval, Jean Paul'
'Jennene Boukharrata, Nefla'
'Thomas, Philippe'

_publ_section_title
;
 New oxyfluorotellurates(IV): <i>M</i>TeO~3~F (<i>M</i> = Fe^III^,
 Ga^III^ and Cr^III^)
;
_journal_coeditor_code SQ3115
_journal_issue 2
_journal_name_full 'Acta Crystallographica Section C'
_journal_page_first i12
_journal_page_last i14
_journal_paper_doi 10.1107/S0108270107062683
_journal_volume 64
_journal_year 2008
_chemical_formula_iupac 'Ga Te O3 F'
_chemical_formula_moiety 'F Ga O3 Te'
_chemical_formula_sum 'F Ga O3 Te'
_chemical_formula_weight 264.32
_chemical_name_systematic
;
gallium(III) oxyfluorotellurates(IV)
;
_space_group_IT_number 14
_symmetry_cell_setting monoclinic
_symmetry_space_group_name_Hall '-P 2yn'
_symmetry_space_group_name_H-M 'P 1 21/n 1'
_atom_sites_solution_primary direct
_atom_sites_solution_secondary difmap
_audit_creation_method SHELXL-97
_cell_angle_alpha 90.00
_cell_angle_beta 97.952(13)
_cell_angle_gamma 90.00
_cell_formula_units_Z 4
_cell_length_a 5.0625(7)
_cell_length_b 4.9873(7)
_cell_length_c 12.1662(15)
_cell_measurement_reflns_used 4415
_cell_measurement_temperature 293(2)
_cell_measurement_theta_max 29.93
_cell_measurement_theta_min 5.31
_cell_volume 304.22(7)
_computing_cell_refinement 'DIRAX/LSQ (Duisenberg & Schreurs, 2000)'
_computing_data_collection 'KappaCCD Server Software (Nonius, 1997)'
_computing_data_reduction 'EvalCCD (Duisenberg & Schreurs, 2000)'
_computing_molecular_graphics 'DIAMOND (Brandenburg, 2001)'
_computing_publication_material 'SHELXL97 (Sheldrick, 1997)'
_computing_structure_refinement 'SHELXL97 (Sheldrick, 1997)'
_computing_structure_solution 'SHELXS97 (Sheldrick, 1997)'
_diffrn_ambient_temperature 293(2)
_diffrn_detector_area_resol_mean 9
_diffrn_measured_fraction_theta_full 0.995
_diffrn_measured_fraction_theta_max 0.995
_diffrn_measurement_device_type 'Nonius KappaCCD'
_diffrn_measurement_method CCD
_diffrn_radiation_monochromator graphite
_diffrn_radiation_source 'fine-focus sealed tube'
_diffrn_radiation_type MoK\a
_diffrn_radiation_wavelength 0.71073
_diffrn_reflns_av_R_equivalents 0.0357
_diffrn_reflns_av_sigmaI/netI 0.0185
_diffrn_reflns_limit_h_max 7
_diffrn_reflns_limit_h_min -7
_diffrn_reflns_limit_k_max 6
_diffrn_reflns_limit_k_min -6
_diffrn_reflns_limit_l_max 17
_diffrn_reflns_limit_l_min -17
_diffrn_reflns_number 8547
_diffrn_reflns_theta_full 29.93
_diffrn_reflns_theta_max 29.93
_diffrn_reflns_theta_min 5.31
_exptl_absorpt_coefficient_mu 18.288
_exptl_absorpt_correction_T_max 0.6970
_exptl_absorpt_correction_T_min 0.2569
_exptl_absorpt_correction_type multi-scan
_exptl_absorpt_process_details '(SADABS; Bruker 2004)'
_exptl_crystal_colour colourless
_exptl_crystal_density_diffrn 5.771
_exptl_crystal_density_method 'not measured'
_exptl_crystal_description 'irregular tablet shape'
_exptl_crystal_F_000 464
_exptl_crystal_size_max 0.10
_exptl_crystal_size_mid 0.04
_exptl_crystal_size_min 0.02
_refine_diff_density_max 1.252
_refine_diff_density_min -1.706
_refine_ls_extinction_coef 0.134(3)
_refine_ls_extinction_expression Fc\^*\^=kFc[1+0.001xFc\^2\^\l\^3\^/sin(2\q)]\^-1/4\^
_refine_ls_extinction_method SHELXL97
_refine_ls_goodness_of_fit_ref 1.207
_refine_ls_matrix_type full
_refine_ls_number_parameters 56
_refine_ls_number_reflns 867
_refine_ls_number_restraints 0
_refine_ls_restrained_S_all 1.207
_refine_ls_R_factor_all 0.0191
_refine_ls_R_factor_gt 0.0173
_refine_ls_shift/su_max 0.001
_refine_ls_shift/su_mean 0.000
_refine_ls_structure_factor_coef Fsqd
_refine_ls_weighting_details 'calc w=1/[\s^2^(Fo^2^)+(0.0243P)^2^+0.1503P] where P=(Fo^2^+2Fc^2^)/3'
_refine_ls_weighting_scheme calc
_refine_ls_wR_factor_gt 0.0416
_refine_ls_wR_factor_ref 0.0420
_reflns_number_gt 831
_reflns_number_total 867
_reflns_threshold_expression >2sigma(I)
_cod_data_source_file sq3115.cif
_cod_data_source_block II
_cod_original_sg_symbol_Hall -P2yn
_cod_original_sg_symbol_H-M P21/n
_cod_database_code 2016462
_cod_database_fobs_code 2016462

loop_
_symmetry_equiv_pos_as_xyz
'x, y, z'
'-x+1/2, y+1/2, -z+1/2'
'-x, -y, -z'
'x-1/2, -y-1/2, z-1/2'

loop_
_atom_site_type_symbol
_atom_site_label
_atom_site_fract_x
_atom_site_fract_y
_atom_site_fract_z
_atom_site_U_iso_or_equiv
_atom_site_adp_type
_atom_site_calc_flag
_atom_site_occupancy
Te Te1 0.50765(3) 0.80831(4) 0.831228(16) 0.00437(10) Uani d 1
Ga Ga1 0.46192(7) 0.74406(7) 0.57025(3) 0.00454(11) Uani d 1
F F1 0.2769(3) 1.0620(4) 0.51144(14) 0.0072(4) Uani d 1
O O1 0.3025(4) 1.1196(5) 0.84307(18) 0.0100(4) Uani d 1
O O2 0.8114(4) 0.9345(5) 0.92943(17) 0.0063(4) Uani d 1
O O3 0.6268(4) 0.9235(5) 0.70071(16) 0.0064(4) Uani d 1

loop_
_atom_site_aniso_label
_atom_site_aniso_U_11
_atom_site_aniso_U_22
_atom_site_aniso_U_33
_atom_site_aniso_U_12
_atom_site_aniso_U_13
_atom_site_aniso_U_23
Te 0.00263(13) 0.00658(16) 0.00409(13) -0.00022(6) 0.00119(7) 0.00022(6)
Ga 0.00399(17) 0.0056(2) 0.00422(18) -0.00026(12) 0.00134(12) -0.00029(11)
F1 0.0064(8) 0.0068(9) 0.0084(8) 0.0009(7) 0.0020(6) 0.0015(7)
O1 0.0089(10) 0.0129(12) 0.0087(10) 0.0049(9) 0.0031(8) -0.0002(9)
O2 0.0057(9) 0.0062(10) 0.0059(9) -0.0024(8) -0.0033(7) 0.0012(8)
O3 0.0075(9) 0.0086(11) 0.0035(9) -0.0031(8) 0.0017(7) -0.0003(8)

loop_
_atom_type_symbol
_atom_type_description
_atom_type_scat_dispersion_real
_atom_type_scat_dispersion_imag
_atom_type_scat_source
F F 0.0171 0.0103 'International Tables Vol C Tables 4.2.6.8 and 6.1.1.4'
Ga Ga 0.2307 1.6083 'International Tables Vol C Tables 4.2.6.8 and 6.1.1.4'
O O 0.0106 0.0060 'International Tables Vol C Tables 4.2.6.8 and 6.1.1.4'
Te Te -0.5308 1.6751 'International Tables Vol C Tables 4.2.6.8 and 6.1.1.4'

loop_
_geom_angle_atom_site_label_1
_geom_angle_atom_site_label_2
_geom_angle_atom_site_label_3
_geom_angle_site_symmetry_1
_geom_angle_site_symmetry_3
_geom_angle
O3 Te1 O1 . . 93.31(10)
O3 Te1 O2 . . 95.94(9)
O1 Te1 O2 . . 94.87(10)
O3 Ga1 O1 . 2_546 87.29(9)
O3 Ga1 O2 . 2_646 100.51(9)
O1 Ga1 O2 2_546 2_646 101.58(10)
O3 Ga1 F1 . . 93.26(9)
O1 Ga1 F1 2_546 . 97.46(9)
O2 Ga1 F1 2_646 . 156.91(8)
O3 Ga1 O2 . 4_575 176.07(9)
O1 Ga1 O2 2_546 4_575 96.62(9)
O2 Ga1 O2 2_646 4_575 78.44(9)
F1 Ga1 O2 . 4_575 86.55(8)
O3 Ga1 F1 . 3_676 86.77(8)
O1 Ga1 F1 2_546 3_676 170.05(9)
O2 Ga1 F1 2_646 3_676 87.36(9)
F1 Ga1 F1 . 3_676 74.92(8)
O2 Ga1 F1 4_575 3_676 89.39(8)
Ga1 F1 Ga1 . 3_676 105.08(8)
Te1 O1 Ga1 . 2_556 137.95(13)
Te1 O2 Ga1 . 2_656 133.73(12)
Te1 O2 Ga1 . 4_676 124.67(12)
Ga1 O2 Ga1 2_656 4_676 101.56(9)
Te1 O3 Ga1 . . 114.04(11)

loop_
_geom_bond_atom_site_label_1
_geom_bond_atom_site_label_2
_geom_bond_site_symmetry_2
_geom_bond_distance
Te1 O3 . 1.865(2)
Te1 O1 . 1.884(2)
Te1 O2 . 1.918(2)
Ga1 O3 . 1.911(2)
Ga1 O1 2_546 1.918(2)
Ga1 O2 2_646 1.923(2)
Ga1 F1 . 1.9285(19)
Ga1 O2 4_575 1.987(2)
Ga1 F1 3_676 2.0089(18)
F1 Ga1 3_676 2.0089(18)
O1 Ga1 2_556 1.918(2)
O2 Ga1 2_656 1.923(2)
O2 Ga1 4_676 1.987(2)
